data_7061493
loop_
_publ_author_name
'Zhang, Yahui'
'Chen, Yi'
'Guo, Mei'
'Sun, Ge'
'Que, Rongbin'
'Cui, Ranran'
'Gao, Yu'
'Chen, Haijun'

_publ_section_title
;
 Direct C--H functionalization of tetrahydro-\g-carbolines at the
 \a-position
;
_journal_issue 20
_journal_name_full 'New Journal of Chemistry'
_journal_page_first 9511
_journal_page_last 9514
_journal_paper_doi 10.1039/D2NJ00928E
_journal_volume 46
_journal_year 2022
_chemical_formula_sum 'C24 H21 Cl2 N3 O2 S'
_chemical_formula_weight 486.40
_space_group_crystal_system monoclinic
_space_group_IT_number 14
_space_group_name_Hall '-P 2ybc'
_space_group_name_H-M_alt 'P 1 21/c 1'
_atom_sites_solution_hydrogens mixed
_audit_creation_method SHELXL-2018/3
_audit_update_record
;
2018-08-14 deposited with the CCDC.	2022-04-25 downloaded from the CCDC.
;
_cell_angle_alpha 90
_cell_angle_beta 103.848(5)
_cell_angle_gamma 90
_cell_formula_units_Z 4
_cell_length_a 11.0746(18)
_cell_length_b 11.3733(17)
_cell_length_c 17.772(2)
_cell_measurement_reflns_used 4187
_cell_measurement_temperature 173(2)
_cell_measurement_theta_max 26.61
_cell_measurement_theta_min 2.61
_cell_volume 2173.4(5)
_computing_structure_refinement 'SHELXL-2018/3 (Sheldrick, 2018)'
_computing_structure_solution 'SHELXT 2014/5 (Sheldrick, 2014)'
_diffrn_ambient_temperature 173(2)
_diffrn_measured_fraction_theta_full 1.000
_diffrn_measured_fraction_theta_max 1.000
_diffrn_measurement_device_type 'Bruker APEX-II CCD'
_diffrn_measurement_method '\f and \w scans'
_diffrn_radiation_type MoK\a
_diffrn_radiation_wavelength 0.71073
_diffrn_reflns_av_R_equivalents 0.0777
_diffrn_reflns_av_unetI/netI 0.0754
_diffrn_reflns_Laue_measured_fraction_full 1.000
_diffrn_reflns_Laue_measured_fraction_max 1.000
_diffrn_reflns_limit_h_max 11
_diffrn_reflns_limit_h_min -13
_diffrn_reflns_limit_k_max 13
_diffrn_reflns_limit_k_min -13
_diffrn_reflns_limit_l_max 20
_diffrn_reflns_limit_l_min -21
_diffrn_reflns_number 15045
_diffrn_reflns_point_group_measured_fraction_full 1.000
_diffrn_reflns_point_group_measured_fraction_max 1.000
_diffrn_reflns_theta_full 25.014
_diffrn_reflns_theta_max 25.014
_diffrn_reflns_theta_min 2.145
_exptl_absorpt_coefficient_mu 0.423
_exptl_crystal_density_diffrn 1.487
_exptl_crystal_description BLOCK
_exptl_crystal_F_000 1008
_exptl_crystal_size_max 0.220
_exptl_crystal_size_mid 0.190
_exptl_crystal_size_min 0.170
_refine_diff_density_max 1.601
_refine_diff_density_min -1.428
_refine_diff_density_rms 0.096
_refine_ls_extinction_method none
_refine_ls_goodness_of_fit_ref 1.075
_refine_ls_hydrogen_treatment constr
_refine_ls_matrix_type full
_refine_ls_number_parameters 299
_refine_ls_number_reflns 3832
_refine_ls_number_restraints 6
_refine_ls_restrained_S_all 1.074
_refine_ls_R_factor_all 0.1210
_refine_ls_R_factor_gt 0.0873
_refine_ls_shift/su_max 0.000
_refine_ls_shift/su_mean 0.000
_refine_ls_structure_factor_coef Fsqd
_refine_ls_weighting_details 'w=1/[\s^2^(Fo^2^)+(0.0199P)^2^+13.8747P] where P=(Fo^2^+2Fc^2^)/3'
_refine_ls_weighting_scheme calc
_refine_ls_wR_factor_gt 0.1772
_refine_ls_wR_factor_ref 0.1937
_reflns_Friedel_coverage 0.000
_reflns_number_gt 2760
_reflns_number_total 3832
_reflns_threshold_expression 'I > 2\s(I)'
_cod_data_source_file d2nj00928e2.cif
_cod_data_source_block 20180810ZH_ZY_FZU000606016_0m_a
_cod_depositor_comments 'Adding full bibliography for 7061492--7061493.cif.'
_cod_original_cell_volume 2173.4(6)
_cod_original_sg_symbol_H-M 'P 21/c'
_cod_database_code 7061493
_shelx_shelxl_version_number 2018/3
_shelx_space_group_comment
;
The symmetry employed for this shelxl refinement is uniquely defined
by the following loop, which should always be used as a source of
symmetry information in preference to the above space-group names.
They are only intended as comments.
;
_shelx_estimated_absorpt_t_min 0.913
_shelx_estimated_absorpt_t_max 0.931

loop_
_space_group_symop_operation_xyz
'x, y, z'
'-x, y+1/2, -z+1/2'
'-x, -y, -z'
'x, -y-1/2, z-1/2'

loop_
_atom_site_label
_atom_site_type_symbol
_atom_site_fract_x
_atom_site_fract_y
_atom_site_fract_z
_atom_site_U_iso_or_equiv
_atom_site_adp_type
_atom_site_occupancy
_atom_site_site_symmetry_order
_atom_site_calc_flag
_atom_site_refinement_flags_posn
_atom_site_refinement_flags_adp
_atom_site_refinement_flags_occupancy
_atom_site_disorder_assembly
_atom_site_disorder_group
C1 C 0.9207(7) 1.1732(6) 0.2552(4) 0.0462(17) Uani 1 1 d . . . . .
H1A H 0.916533 1.218446 0.301431 0.069 Uiso 1 1 calc R U . . .
H1B H 0.894692 1.223048 0.209147 0.069 Uiso 1 1 calc R U . . .
H1C H 1.006300 1.146502 0.259692 0.069 Uiso 1 1 calc R U . . .
C2 C 0.8359(6) 1.0685(5) 0.2479(3) 0.0320(14) Uani 1 1 d . . . . .
C3 C 0.8790(6) 0.9590(5) 0.2772(3) 0.0320(14) Uani 1 1 d . . . . .
H3 H 0.964616 0.948979 0.301400 0.038 Uiso 1 1 calc R U . . .
C4 C 0.7995(5) 0.8654(5) 0.2717(3) 0.0275(13) Uani 1 1 d . . . . .
H4 H 0.830364 0.790669 0.291294 0.033 Uiso 1 1 calc R U . . .
C5 C 0.6748(5) 0.8795(5) 0.2378(3) 0.0231(12) Uani 1 1 d . . . . .
C6 C 0.6288(5) 0.9877(5) 0.2075(3) 0.0305(14) Uani 1 1 d . . . . .
H6 H 0.542831 0.997243 0.183890 0.037 Uiso 1 1 calc R U . . .
C7 C 0.7099(6) 1.0808(5) 0.2121(3) 0.0321(14) Uani 1 1 d . . . . .
H7 H 0.679505 1.154652 0.190605 0.038 Uiso 1 1 calc R U . . .
C8 C 0.4576(5) 0.8799(5) 0.3316(3) 0.0244(12) Uani 1 1 d . . . . .
H8A H 0.380982 0.880927 0.289255 0.029 Uiso 1 1 calc R U . . .
H8B H 0.505282 0.952479 0.327995 0.029 Uiso 1 1 calc R U . . .
C9 C 0.4247(5) 0.8748(5) 0.4081(3) 0.0222(12) Uani 1 1 d . . . . .
C10 C 0.3287(5) 0.9362(5) 0.4342(3) 0.0225(12) Uani 1 1 d . . . . .
C11 C 0.2349(5) 1.0152(5) 0.4008(3) 0.0272(13) Uani 1 1 d . . . . .
H11 H 0.227515 1.042934 0.349433 0.033 Uiso 1 1 calc R U . . .
C12 C 0.1529(6) 1.0525(5) 0.4434(3) 0.0327(14) Uani 1 1 d . . . . .
H12 H 0.087953 1.105414 0.420814 0.039 Uiso 1 1 calc R U . . .
C13 C 0.1641(6) 1.0133(5) 0.5198(3) 0.0323(14) Uani 1 1 d . . . . .
H13 H 0.106067 1.039637 0.547722 0.039 Uiso 1 1 calc R U . . .
C14 C 0.2575(6) 0.9374(5) 0.5548(3) 0.0308(14) Uani 1 1 d . . . . .
H14 H 0.265766 0.911975 0.606683 0.037 Uiso 1 1 calc R U . . .
C15 C 0.3391(5) 0.8994(5) 0.5116(3) 0.0246(12) Uani 1 1 d . . . . .
C16 C 0.4840(5) 0.8047(5) 0.4667(3) 0.0279(13) Uani 1 1 d . . . . .
C17 C 0.5788(7) 0.7149(7) 0.4607(4) 0.050(2) Uani 1 1 d . . . . .
H17 H 0.531607 0.640462 0.444626 0.060 Uiso 1 1 calc R U . A 1
C18 C 0.6345(6) 0.7499(6) 0.3924(3) 0.0337(15) Uani 1 1 d . . . . .
H18A H 0.687841 0.820174 0.406339 0.040 Uiso 1 1 calc R U . . .
H18B H 0.686502 0.684912 0.380526 0.040 Uiso 1 1 calc R U . . .
N3 N 0.6655(6) 0.6886(6) 0.5282(3) 0.0305(15) Uani 0.75 1 d . . P B 1
H3A H 0.625272 0.682909 0.566188 0.037 Uiso 1 1 d R U . B 1
C20 C 0.7435(9) 0.5870(6) 0.5338(4) 0.054(2) Uani 1 1 d . . . . .
C21 C 0.7041(7) 0.4824(8) 0.4924(4) 0.060(2) Uani 1 1 d . . . . .
H21 H 0.623112 0.476507 0.459198 0.072 Uiso 1 1 calc R U . . .
C22 C 0.7883(7) 0.3858(7) 0.5014(4) 0.0481(18) Uani 1 1 d . . . . .
H22 H 0.764726 0.314176 0.474378 0.058 Uiso 1 1 calc R U . . .
C23 C 0.9044(6) 0.3986(5) 0.5501(3) 0.0342(14) Uani 1 1 d . . . . .
C24 C 0.9361(7) 0.5028(6) 0.5887(4) 0.0448(17) Uani 1 1 d . . . . .
C25 C 0.8564(8) 0.5939(6) 0.5812(4) 0.053(2) Uani 1 1 d . . . . .
H25 H 0.880911 0.663864 0.610073 0.064 Uiso 1 1 calc R U . . .
Cl1 Cl 1.00954(17) 0.28366(16) 0.56132(10) 0.0518(5) Uani 1 1 d . . . . .
Cl2 Cl 1.0829(2) 0.5205(2) 0.65072(13) 0.0734(7) Uani 1 1 d . . . . .
N1 N 0.5333(4) 0.7754(4) 0.3241(2) 0.0258(10) Uani 1 1 d . . . . .
N2 N 0.4340(4) 0.8202(4) 0.5296(2) 0.0301(12) Uani 1 1 d . . . . .
H2 H 0.459266 0.784495 0.574604 0.036 Uiso 1 1 calc R U . . .
O1 O 0.6352(4) 0.6552(4) 0.2410(2) 0.0396(11) Uani 1 1 d . . . . .
O2 O 0.4584(4) 0.7852(4) 0.1817(2) 0.0368(10) Uani 1 1 d . . . . .
S1 S 0.57099(14) 0.76401(13) 0.24055(8) 0.0287(4) Uani 1 1 d . . . . .
N3' N 0.5894(15) 0.6248(15) 0.4892(10) 0.020(4) Uani 0.25 1 d . U P B 2

loop_
_atom_site_aniso_label
_atom_site_aniso_U_11
_atom_site_aniso_U_22
_atom_site_aniso_U_33
_atom_site_aniso_U_23
_atom_site_aniso_U_13
_atom_site_aniso_U_12
C1 0.049(4) 0.035(4) 0.058(4) -0.002(3) 0.020(3) -0.009(3)
C2 0.040(4) 0.031(3) 0.030(3) -0.001(2) 0.018(3) -0.004(3)
C3 0.026(3) 0.041(4) 0.030(3) 0.003(3) 0.008(2) 0.004(3)
C4 0.028(3) 0.033(3) 0.023(3) 0.004(2) 0.011(2) 0.005(3)
C5 0.027(3) 0.029(3) 0.015(2) -0.003(2) 0.009(2) 0.001(3)
C6 0.026(3) 0.042(4) 0.024(3) 0.006(3) 0.008(2) 0.012(3)
C7 0.040(4) 0.027(3) 0.031(3) 0.004(2) 0.012(3) 0.004(3)
C8 0.031(3) 0.024(3) 0.020(3) 0.001(2) 0.009(2) 0.003(3)
C9 0.022(3) 0.025(3) 0.020(3) -0.001(2) 0.004(2) 0.003(2)
C10 0.024(3) 0.022(3) 0.020(3) -0.002(2) 0.004(2) -0.001(2)
C11 0.030(3) 0.028(3) 0.022(3) 0.006(2) 0.004(2) 0.004(3)
C12 0.031(3) 0.032(3) 0.036(3) -0.001(3) 0.010(3) 0.007(3)
C13 0.034(3) 0.034(3) 0.032(3) -0.006(3) 0.015(3) 0.004(3)
C14 0.038(4) 0.034(3) 0.022(3) -0.002(2) 0.012(3) 0.001(3)
C15 0.023(3) 0.030(3) 0.020(3) 0.000(2) 0.003(2) 0.005(2)
C16 0.031(3) 0.036(3) 0.018(3) 0.003(2) 0.007(2) 0.004(3)
C17 0.060(5) 0.062(5) 0.037(4) 0.025(3) 0.027(3) 0.038(4)
C18 0.036(3) 0.042(4) 0.025(3) 0.011(3) 0.012(3) 0.017(3)
N3 0.036(4) 0.038(4) 0.020(3) 0.004(3) 0.012(3) 0.012(3)
C20 0.098(7) 0.031(4) 0.053(5) 0.021(3) 0.056(5) 0.029(4)
C21 0.036(4) 0.096(7) 0.046(4) 0.038(4) 0.009(3) 0.023(4)
C22 0.046(4) 0.048(4) 0.050(4) 0.006(3) 0.010(3) 0.003(4)
C23 0.041(4) 0.025(3) 0.040(3) 0.008(3) 0.018(3) 0.008(3)
C24 0.054(4) 0.040(4) 0.051(4) 0.005(3) 0.034(4) -0.003(4)
C25 0.075(6) 0.039(4) 0.057(5) 0.008(4) 0.037(4) 0.008(4)
Cl1 0.0564(11) 0.0455(10) 0.0540(10) 0.0081(8) 0.0145(9) 0.0265(9)
Cl2 0.0708(14) 0.0875(16) 0.0695(13) -0.0261(12) 0.0316(11) -0.0290(13)
N1 0.030(3) 0.027(3) 0.022(2) 0.0001(19) 0.010(2) -0.002(2)
N2 0.032(3) 0.042(3) 0.017(2) 0.008(2) 0.008(2) 0.009(2)
O1 0.048(3) 0.031(2) 0.046(3) -0.0148(19) 0.022(2) -0.003(2)
O2 0.030(2) 0.060(3) 0.0205(19) -0.0116(19) 0.0060(17) -0.010(2)
S1 0.0331(8) 0.0324(8) 0.0231(7) -0.0102(6) 0.0116(6) -0.0056(7)
N3' 0.015(7) 0.021(7) 0.021(7) 0.000(6) 0.000(6) 0.002(6)

loop_
_atom_type_symbol
_atom_type_description
_atom_type_scat_dispersion_real
_atom_type_scat_dispersion_imag
_atom_type_scat_source
C C 0.0033 0.0016 'International Tables Vol C Tables 4.2.6.8 and 6.1.1.4'
H H 0.0000 0.0000 'International Tables Vol C Tables 4.2.6.8 and 6.1.1.4'
Cl Cl 0.1484 0.1585 'International Tables Vol C Tables 4.2.6.8 and 6.1.1.4'
N N 0.0061 0.0033 'International Tables Vol C Tables 4.2.6.8 and 6.1.1.4'
O O 0.0106 0.0060 'International Tables Vol C Tables 4.2.6.8 and 6.1.1.4'
S S 0.1246 0.1234 'International Tables Vol C Tables 4.2.6.8 and 6.1.1.4'

loop_
_geom_angle_atom_site_label_1
_geom_angle_atom_site_label_2
_geom_angle_atom_site_label_3
_geom_angle
_geom_angle_site_symmetry_1
_geom_angle_site_symmetry_3
_geom_angle_publ_flag
C2 C1 H1A 109.5 . . ?
C2 C1 H1B 109.5 . . ?
H1A C1 H1B 109.5 . . ?
C2 C1 H1C 109.5 . . ?
H1A C1 H1C 109.5 . . ?
H1B C1 H1C 109.5 . . ?
C3 C2 C7 118.5(6) . . ?
C3 C2 C1 121.8(6) . . ?
C7 C2 C1 119.7(6) . . ?
C4 C3 C2 120.9(6) . . ?
C4 C3 H3 119.6 . . ?
C2 C3 H3 119.6 . . ?
C3 C4 C5 120.0(5) . . ?
C3 C4 H4 120.0 . . ?
C5 C4 H4 120.0 . . ?
C4 C5 C6 120.6(5) . . ?
C4 C5 S1 119.7(4) . . ?
C6 C5 S1 119.5(4) . . ?
C7 C6 C5 118.9(5) . . ?
C7 C6 H6 120.5 . . ?
C5 C6 H6 120.5 . . ?
C6 C7 C2 121.1(5) . . ?
C6 C7 H7 119.5 . . ?
C2 C7 H7 119.5 . . ?
N1 C8 C9 108.6(4) . . ?
N1 C8 H8A 110.0 . . ?
C9 C8 H8A 110.0 . . ?
N1 C8 H8B 110.0 . . ?
C9 C8 H8B 110.0 . . ?
H8A C8 H8B 108.4 . . ?
C16 C9 C10 107.4(4) . . ?
C16 C9 C8 123.1(5) . . ?
C10 C9 C8 129.5(5) . . ?
C11 C10 C15 118.9(5) . . ?
C11 C10 C9 135.1(5) . . ?
C15 C10 C9 106.0(5) . . ?
C12 C11 C10 119.0(5) . . ?
C12 C11 H11 120.5 . . ?
C10 C11 H11 120.5 . . ?
C11 C12 C13 121.0(5) . . ?
C11 C12 H12 119.5 . . ?
C13 C12 H12 119.5 . . ?
C14 C13 C12 121.3(5) . . ?
C14 C13 H13 119.4 . . ?
C12 C13 H13 119.4 . . ?
C13 C14 C15 117.6(5) . . ?
C13 C14 H14 121.2 . . ?
C15 C14 H14 121.2 . . ?
N2 C15 C14 130.0(5) . . ?
N2 C15 C10 107.6(4) . . ?
C14 C15 C10 122.2(5) . . ?
C9 C16 N2 109.7(5) . . ?
C9 C16 C17 124.9(5) . . ?
N2 C16 C17 125.1(5) . . ?
N3' C17 C16 126.0(10) . . ?
N3 C17 C16 116.4(6) . . ?
N3' C17 C18 124.4(10) . . ?
N3 C17 C18 114.5(6) . . ?
C16 C17 C18 107.5(5) . . ?
N3 C17 H17 105.8 . . ?
C16 C17 H17 105.8 . . ?
C18 C17 H17 105.8 . . ?
N1 C18 C17 109.4(5) . . ?
N1 C18 H18A 109.8 . . ?
C17 C18 H18A 109.8 . . ?
N1 C18 H18B 109.8 . . ?
C17 C18 H18B 109.8 . . ?
H18A C18 H18B 108.2 . . ?
C17 N3 C20 121.2(6) . . ?
C17 N3 H3A 107.7 . . ?
C20 N3 H3A 106.9 . . ?
C25 C20 C21 120.4(7) . . ?
C25 C20 N3 117.1(8) . . ?
C21 C20 N3 122.5(8) . . ?
C25 C20 N3' 159.3(9) . . ?
C21 C20 N3' 79.9(8) . . ?
C20 C21 C22 118.6(7) . . ?
C20 C21 H21 120.7 . . ?
C22 C21 H21 120.7 . . ?
C23 C22 C21 118.6(7) . . ?
C23 C22 H22 120.7 . . ?
C21 C22 H22 120.7 . . ?
C24 C23 C22 119.6(6) . . ?
C24 C23 Cl1 120.7(5) . . ?
C22 C23 Cl1 119.7(5) . . ?
C25 C24 C23 122.2(7) . . ?
C25 C24 Cl2 117.6(6) . . ?
C23 C24 Cl2 120.2(5) . . ?
C20 C25 C24 120.7(8) . . ?
C20 C25 H25 119.7 . . ?
C24 C25 H25 119.7 . . ?
C18 N1 C8 114.9(4) . . ?
C18 N1 S1 115.0(4) . . ?
C8 N1 S1 114.7(3) . . ?
C15 N2 C16 109.3(4) . . ?
C15 N2 H2 125.3 . . ?
C16 N2 H2 125.3 . . ?
O1 S1 O2 119.5(3) . . ?
O1 S1 N1 107.4(2) . . ?
O2 S1 N1 106.2(2) . . ?
O1 S1 C5 108.7(3) . . ?
O2 S1 C5 108.2(3) . . ?
N1 S1 C5 106.1(2) . . ?
C17 N3' C20 114.1(13) . . ?

loop_
_geom_bond_atom_site_label_1
_geom_bond_atom_site_label_2
_geom_bond_distance
_geom_bond_site_symmetry_2
_geom_bond_publ_flag
C1 C2 1.503(8) . ?
C1 H1A 0.9800 . ?
C1 H1B 0.9800 . ?
C1 H1C 0.9800 . ?
C2 C3 1.389(8) . ?
C2 C7 1.395(8) . ?
C3 C4 1.370(8) . ?
C3 H3 0.9500 . ?
C4 C5 1.378(8) . ?
C4 H4 0.9500 . ?
C5 C6 1.389(8) . ?
C5 S1 1.754(6) . ?
C6 C7 1.379(8) . ?
C6 H6 0.9500 . ?
C7 H7 0.9500 . ?
C8 N1 1.479(7) . ?
C8 C9 1.491(7) . ?
C8 H8A 0.9900 . ?
C8 H8B 0.9900 . ?
C9 C16 1.350(7) . ?
C9 C10 1.439(7) . ?
C10 C11 1.394(7) . ?
C10 C15 1.416(7) . ?
C11 C12 1.382(8) . ?
C11 H11 0.9500 . ?
C12 C13 1.405(8) . ?
C12 H12 0.9500 . ?
C13 C14 1.376(8) . ?
C13 H13 0.9500 . ?
C14 C15 1.387(8) . ?
C14 H14 0.9500 . ?
C15 N2 1.363(7) . ?
C16 N2 1.374(7) . ?
C16 C17 1.487(8) . ?
C17 N3' 1.136(18) . ?
C17 N3 1.378(9) . ?
C17 C18 1.540(8) . ?
C17 H17 1.0000 . ?
C18 N1 1.471(7) . ?
C18 H18A 0.9900 . ?
C18 H18B 0.9900 . ?
N3 C20 1.432(9) . ?
N3 H3A 0.8951 . ?
C20 C25 1.332(11) . ?
C20 C21 1.413(11) . ?
C20 N3' 1.754(19) . ?
C21 C22 1.425(10) . ?
C21 H21 0.9500 . ?
C22 C23 1.375(9) . ?
C22 H22 0.9500 . ?
C23 C24 1.373(9) . ?
C23 Cl1 1.730(6) . ?
C24 C25 1.347(10) . ?
C24 Cl2 1.744(8) . ?
C25 H25 0.9500 . ?
N1 S1 1.641(4) . ?
N2 H2 0.8800 . ?
O1 S1 1.426(4) . ?
O2 S1 1.442(4) . ?
